data_7207923
loop_
_publ_author_name
'Djerdj, Igor'
'Popovi\'c, Jasminka'
'Stare, Jernej'
'Ambro\<zi\<c, Gabriela'
'\<Skapin, Sre\<co D.'
'Kozlev\<car, Bojan'
'Paji\'c, Damir'
'Jagli\<ci\'c, Zvonko'
'Orel, Zorica Crnjak'

_publ_section_title
;
 Nanocrystalline hybrid inorganic--organic one-dimensional chain systems
 tailored with 2- and 3-phenyl ring monocarboxylic acids
;
_journal_issue 20
_journal_name_full 'Journal of Materials Chemistry'
_journal_page_first 10255
_journal_paper_doi 10.1039/c2jm16213j
_journal_volume 22
_journal_year 2012
_chemical_formula_analytical VO(C10H7COO)2
_chemical_formula_sum 'C22 H14 O5 V'
_chemical_formula_weight 409.291
_chemical_name_systematic ' ?'
_space_group_IT_number 33
_symmetry_cell_setting orthorhombic
_symmetry_space_group_name_Hall 'P -2n 2a'
_symmetry_space_group_name_H-M 'P 21 c n'
_cell_angle_alpha 90.000
_cell_angle_beta 90.000
_cell_angle_gamma 90.000
_cell_formula_units_Z 4
_cell_length_a 10.0875(15)
_cell_length_b 25.410(4)
_cell_length_c 6.831(2)
_cell_measurement_temperature 293
_cell_volume 1750.9(6)
_computing_structure_refinement FULLPROF
_diffrn_ambient_temperature 293
_diffrn_radiation_type 'Cu K\a'
_diffrn_radiation_wavelength 1.54056
_diffrn_source X-ray
_pd_instr_location ' ?'
_pd_meas_2theta_range_inc 0.008002
_pd_meas_2theta_range_max 79.99600
_pd_meas_2theta_range_min 3.00400
_pd_meas_number_of_points 9625
_pd_proc_2theta_range_inc 0.008002
_pd_proc_2theta_range_max 79.9946
_pd_proc_2theta_range_min 3.0026
_pd_proc_ls_pref_orient_corr ' ?'
_pd_proc_ls_prof_R_factor 3.4174
_pd_proc_ls_prof_wR_expected 2.2263
_pd_proc_ls_prof_wR_factor 4.5865
_pd_proc_wavelength 1.540560
_pd_spec_mounting ' ?'
_refine_ls_number_parameters 106
_refine_ls_number_reflns 762
_refine_ls_number_restraints 82
_refine_ls_R_I_factor 8.1267
_cod_data_source_file c2jm16213j.txt
_cod_data_source_block VO(C10H7COO)2
_cod_depositor_comments
;
The following automatic conversions were performed:

'_symmetry_cell_setting' value 'Orthorhombic' changed to
'orthorhombic' according to
/home/saulius/struct/CIF-dictionaries/cif_core.dic dictionary named
'cif_core.dic' version 2.4.1 from 2010-06-29.

Automatic conversion script
Id: cif_fix_values 1715 2011-07-08 13:25:40Z adriana 
;
_cod_original_cell_volume 1750.9(7)
_cod_database_code 7207923
_pd_proc_ls_prof_chi2 4.2443
_pd_proc_ls_prof_echi2 4.2443

loop_
_symmetry_equiv_pos_as_xyz
x,y,z
x+1/2,-y,-z
x,-y+1/2,z+1/2
x+1/2,y+1/2,-z+1/2

loop_
_atom_site_label
_atom_site_type_symbol
_atom_site_fract_x
_atom_site_fract_y
_atom_site_fract_z
_atom_site_occupancy
_atom_site_symmetry_multiplicity
_atom_site_Wyckoff_symbol
_atom_site_calc_flag
_atom_site_thermal_displace_type
_atom_site_U_iso_or_equiv
V1 V 0.2896(7) -0.2387(3) -0.044(1) 1.000 4 a d Uiso 0.44(2)
O2 O 0.229(2) -0.2420(13) 0.2010(14) 1.000 4 a d Uiso 0.217(10)
O14 O 0.4602(12) -0.2631(7) 0.0278(16) 1.000 4 a d Uiso 0.217(10)
O15 O 0.5211(18) -0.2169(7) -0.7683(18) 1.000 4 a d Uiso 0.217(10)
O27 O 0.0979(11) -0.1563(10) -0.209(8) 1.000 4 a d Uiso 0.217(10)
O28 O 0.3093(12) -0.1773(8) -0.128(7) 1.000 4 a d Uiso 0.217(10)
C3 C -0.3047 -0.3308 -0.2388 1.000 4 a d Uiso 0.217(10)
C4 C -0.1681 -0.3402 -0.1838 1.000 4 a d Uiso 0.217(10)
C5 C -0.3321 -0.3106 -0.4253 1.000 4 a d Uiso 0.217(10)
C6 C -0.0649 -0.3239 -0.3095 1.000 4 a d Uiso 0.217(10)
C7 C -0.2279 -0.2951 -0.5456 1.000 4 a d Uiso 0.217(10)
C8 C -0.0946 -0.3007 -0.4872 1.000 4 a d Uiso 0.217(10)
C9 C -0.3737 -0.3604 0.0846 1.000 4 a d Uiso 0.217(10)
C10 C -0.2437 -0.3767 0.1243 1.000 4 a d Uiso 0.217(10)
C11 C -0.4053 -0.3369 -0.0946 1.000 4 a d Uiso 0.217(10)
C12 C -0.1405 -0.3638 -0.0020 1.000 4 a d Uiso 0.217(10)
C13 C 0.4678 -0.3039 -0.1051 1.000 4 a d Uiso 0.217(10)
C16 C 0.3430 -0.0540 -0.2967 1.000 4 a d Uiso 0.217(10)
C17 C 0.3841 -0.0019 -0.2418 1.000 4 a d Uiso 0.217(10)
C18 C 0.3772 -0.0724 -0.4841 1.000 4 a d Uiso 0.217(10)
C19 C 0.4673 0.0270 -0.3701 1.000 4 a d Uiso 0.217(10)
C20 C 0.4559 -0.0425 -0.6076 1.000 4 a d Uiso 0.217(10)
C21 C 0.5032 0.0071 -0.5494 1.000 4 a d Uiso 0.217(10)
C22 C 0.2279 -0.0623 0.0130 1.000 4 a d Uiso 0.217(10)
C23 C 0.2594 -0.0097 0.0586 1.000 4 a d Uiso 0.217(10)
C24 C 0.2687 -0.0846 -0.1611 1.000 4 a d Uiso 0.217(10)
C25 C 0.3394 0.0196 -0.0639 1.000 4 a d Uiso 0.217(10)
C26 C 0.2257 -0.1410 -0.2044 1.000 4 a d Uiso 0.217(10)
H5 H -0.4347 -0.3058 -0.4716 1.000 4 a d Uiso 0.00000
H6 H 0.0385 -0.3277 -0.2629 1.000 4 a d Uiso 0.00000
H7 H -0.2508 -0.2781 0.3142 1.000 4 a d Uiso 0.00000
H8 H -0.0135 -0.2877 0.4203 1.000 4 a d Uiso 0.00000
H9 H -0.4497 -0.3621 0.1965 1.000 4 a d Uiso 0.00000
H10 H -0.2206 -0.3950 0.2624 1.000 4 a d Uiso 0.00000
H12 H -0.0378 -0.3688 0.0442 1.000 4 a d Uiso 0.00000
H18 H 0.3402 -0.1104 -0.5321 1.000 4 a d Uiso 0.00000
H19 H 0.5026 0.0653 -0.3239 1.000 4 a d Uiso 0.00000
H20 H -0.5186 -0.0578 0.2503 1.000 4 a d Uiso 0.00000
H21 H -0.4348 0.0303 -0.6463 1.000 4 a d Uiso 0.00000
H22 H 0.1713 -0.0860 0.1150 1.000 4 a d Uiso 0.00000
H23 H 0.2234 0.0071 0.1936 1.000 4 a d Uiso 0.00000
H25 H 0.3690 0.0595 -0.0259 1.000 4 a d Uiso 0.00000

loop_
_atom_type_symbol
_atom_type_scat_Cromer_Mann_a1
_atom_type_scat_Cromer_Mann_b1
_atom_type_scat_Cromer_Mann_a2
_atom_type_scat_Cromer_Mann_b2
_atom_type_scat_Cromer_Mann_a3
_atom_type_scat_Cromer_Mann_b3
_atom_type_scat_Cromer_Mann_a4
_atom_type_scat_Cromer_Mann_b4
_atom_type_scat_Cromer_Mann_c
_atom_type_scat_dispersion_real
_atom_type_scat_dispersion_imag
_atom_type_scat_source
v 10.29710 6.86570 7.35110 0.43850 2.07030 26.89380 2.05710 102.47800 1.21990 0.03500 2.11000 International_Tables_for_Crystallography_Vol.C(1991)_Tables_6.1.1.4_and_6.1.1.5
o 3.04850 13.27710 2.28680 5.70110 1.54630 0.32390 0.86700 32.90890 0.25080 0.04700 0.03200 International_Tables_for_Crystallography_Vol.C(1991)_Tables_6.1.1.4_and_6.1.1.5
c 2.31000 20.84390 1.02000 10.20750 1.58860 0.56870 0.86500 51.65120 0.21560 0.01700 0.00900 International_Tables_for_Crystallography_Vol.C(1991)_Tables_6.1.1.4_and_6.1.1.5
h 0.49300 10.51090 0.32291 26.12570 0.14019 3.14236 0.04081 57.79970 0.00304 0.00000 0.00000 International_Tables_for_Crystallography_Vol.C(1991)_Tables_6.1.1.4_and_6.1.1.5

loop_
_geom_angle_atom_site_label_1
_geom_angle_atom_site_label_2
_geom_angle_atom_site_label_3
_geom_angle
_geom_angle_site_symmetry_1
_geom_angle_site_symmetry_3
O2 V1 O28 111.5(3) 1555_011 6545_041
O2 V1 O14 45.1(3) 1555_011 3555_011

loop_
_geom_bond_atom_site_label_1
_geom_bond_atom_site_label_2
_geom_bond_distance
_geom_bond_site_symmetry_2
V1 O28 1.67(3) 6555_011
V1 O2 1.78(1) 2555_011
V1 O14 1.89(1) 3555_011
V1 O2 1.91(2) 2544_041
